data_1559034
loop_
_publ_author_name
'Westin, Gunnar'
'Grins, Jekabs'

_publ_section_title
;
 Rutile-Type Mn(1-x)Sb(1+x)O4 Phases, 0 <= x <= 1/3, Synthesized by the
 Sol-Gel Technique
;
_journal_name_full 'Acta Chemica Scandinavica'
_journal_page_first 1053
_journal_page_last 1056
_journal_paper_doi 10.3891/acta.chem.scand.47-1053
_journal_volume 47
_journal_year 1993
_chemical_formula_sum 'Mn0.66 O4 Sb1.33'
_chemical_formula_weight 262.197
_chemical_name_common
;
Mn(1-x)Sb(1+x)O4 Phases, 0 <= x <= 1/3
;
_space_group_IT_number 136
_space_group_name_Hall '-P 4n 2n'
_space_group_name_H-M_alt 'P 42/m n m'
_symmetry_cell_setting tetragonal
_symmetry_Int_Tables_number 136
_symmetry_space_group_name_Hall '-P 4n 2n'
_symmetry_space_group_name_H-M 'P 42/m n m'
_cell_angle_alpha 90.
_cell_angle_beta 90.
_cell_angle_gamma 90.
_cell_formula_units_Z 1
_cell_length_a 4.709(1)
_cell_length_b 4.709(1)
_cell_length_c 3.126(1)
_cell_volume 69.32(3)
_diffrn_ambient_temperature 293
_diffrn_radiation_probe x-ray
_diffrn_radiation_type CuK\a
_diffrn_radiation_wavelength 1.54056
_exptl_absorpt_coefficient_mu 126.396
_exptl_crystal_density_diffrn 6.300
_exptl_crystal_F_000 117
_pd_proc_ls_prof_R_factor 0.039
_pd_proc_ls_prof_wR_factor 0.051
_refine_ls_goodness_of_fit_ref 0.96
_refine_ls_number_parameters 3
_refine_ls_R_Fsqd_factor 0.049
_refine_ls_R_I_factor 0.080
_cod_data_source_file Acta-Chem-Scand-1993-47-1053.cif
_cod_data_source_block 1
_cod_depositor_comments
;
Rietveld refinement using DBW3.3S
Thermal parameters are given negative in the paper
;
_cod_original_cell_volume 69.32(4)
_cod_original_formula_sum 'Mn0.66 Sb1.33 O4'
_cod_database_code 1559034

loop_
_space_group_symop_id
_space_group_symop_operation_xyz
1 x,y,z
2 1/2-y,1/2+x,1/2+z
3 -x,-y,z
4 1/2+y,1/2-x,1/2+z
5 1/2+x,1/2-y,1/2-z
6 y,x,-z
7 1/2-x,1/2+y,1/2-z
8 -y,-x,-z
9 -x,-y,-z
10 1/2+y,1/2-x,1/2-z
11 x,y,-z
12 1/2-y,1/2+x,1/2-z
13 1/2-x,1/2+y,1/2+z
14 -y,-x,z
15 1/2+x,1/2-y,1/2+z
16 y,x,z

loop_
_atom_site_label
_atom_site_type_symbol
_atom_site_thermal_displace_type
_atom_site_fract_x
_atom_site_fract_y
_atom_site_fract_z
_atom_site_occupancy
_atom_site_U_iso_or_equiv
_atom_site_calc_flag
_atom_site_refinement_flags
_atom_site_disorder_assembly
_atom_site_disorder_group
Sb Sb Uiso 0.00000 0.00000 0.00000 0.667 0.0139(13) . . . .
Mn Mn Uiso 0.00000 0.00000 0.00000 0.333 0.0139(13) . . . .
O O Uiso 0.3030(7) 0.3030(7) 0.00000 1.000 0.018(6) . . . -32

loop_
_atom_type_symbol
_atom_type_description
_atom_type_scat_dispersion_real
_atom_type_scat_dispersion_imag
_atom_type_scat_source
Mn Mn -0.5299 2.8052 ' International Tables Vol C Tables 4.2.6.8 and 6.1.1.4'
O O 0.0492 0.0322 ' International Tables Vol C Tables 4.2.6.8 and 6.1.1.4'
Sb Sb -0.0562 5.8946 ' International Tables Vol C Tables 4.2.6.8 and 6.1.1.4'

loop_
_geom_angle_atom_site_label_1
_geom_angle_atom_site_label_2
_geom_angle_atom_site_label_3
_geom_angle
_geom_angle_site_symmetry_1
_geom_angle_site_symmetry_2
_geom_angle_site_symmetry_3
_geom_angle_publ_flag
O Sb O 90.00(11) . . 2_544 yes
O Sb O 90.00(11) . . 2_545 yes
O Sb O 180.00 . . 3_555 yes
O Sb O 90.00(11) . . 4_454 yes
O Sb O 90.00(11) . . 4_455 yes
O Sb O 99.98(10) 2_544 . 2_545 yes
O Sb O 90.00(11) 2_544 . 3_555 yes
O Sb O 80.02(10) 2_544 . 4_454 yes
O Sb O 180.00 2_544 . 4_455 yes
O Sb O 90.00(11) 2_545 . 3_555 yes
O Sb O 180.00 2_545 . 4_454 yes
O Sb O 80.02(10) 2_545 . 4_455 yes
O Sb O 90.00(11) 3_555 . 4_454 yes
O Sb O 90.00(11) 3_555 . 4_455 yes
O Sb O 99.98(10) 4_454 . 4_455 yes
O Mn O 90.00(11) . . 2_544 yes
O Mn O 90.00(11) . . 2_545 yes
O Mn O 180.00 . . 3_555 yes
O Mn O 90.00(11) . . 4_454 yes
O Mn O 90.00(11) . . 4_455 yes
O Mn O 99.98(10) 2_544 . 2_545 yes
O Mn O 90.00(11) 2_544 . 3_555 yes
O Mn O 80.02(10) 2_544 . 4_454 yes
O Mn O 180.00 2_544 . 4_455 yes
O Mn O 90.00(11) 2_545 . 3_555 yes
O Mn O 180.00 2_545 . 4_454 yes
O Mn O 80.02(10) 2_545 . 4_455 yes
O Mn O 90.00(11) 3_555 . 4_454 yes
O Mn O 90.00(11) 3_555 . 4_455 yes
O Mn O 99.98(10) 4_454 . 4_455 yes
Sb O Sb 130.01(7) . . 2_554 yes
Sb O Sb 130.01(7) . . 2_555 yes
Sb O Sb 130.01(7) . . 4_554 yes
Sb O Sb 130.01(7) . . 4_555 yes
Sb O Sb 130.01(7) . . 5_554 yes
Sb O Sb 130.01(7) . . 5_555 yes
Sb O Sb 130.01(7) . . 7_554 yes
Sb O Sb 130.01(7) . . 7_555 yes
Sb O Sb 130.01(7) . . 10_554 yes
Sb O Sb 130.01(7) . . 10_555 yes
Sb O Sb 130.01(7) . . 12_554 yes
Mn O Mn 130.01(7) . . 2_554 yes
Mn O Mn 130.01(7) . . 2_555 yes
Mn O Mn 130.01(7) . . 4_554 yes
Mn O Mn 130.01(7) . . 4_555 yes
Mn O Mn 130.01(7) . . 5_554 yes
Mn O Mn 130.01(7) . . 5_555 yes
Mn O Mn 130.01(7) . . 7_554 yes
Mn O Mn 130.01(7) . . 7_555 yes
Mn O Mn 130.01(7) . . 10_554 yes
Mn O Mn 130.01(7) . . 10_555 yes
Mn O Mn 130.01(7) . . 12_554 yes
Sb O Sb 99.98(14) 2_554 . 2_555 yes
Sb O Sb 130.01(7) 2_554 . 3_555 yes
Sb O Sb 99.98(14) 2_554 . 4_555 yes
Sb O Sb 99.98(14) 2_554 . 5_555 yes
Sb O Sb 99.98(14) 2_554 . 7_555 yes
Sb O Sb 130.01(7) 2_554 . 8_555 yes
Sb O Sb 130.01(7) 2_554 . 9_555 yes
Sb O Sb 99.98(14) 2_554 . 10_555 yes
Mn O Mn 99.98(14) 2_554 . 2_555 yes
Mn O Mn 130.01(7) 2_554 . 3_555 yes
Mn O Mn 99.98(14) 2_554 . 4_555 yes
Mn O Mn 99.98(14) 2_554 . 5_555 yes
Mn O Mn 99.98(14) 2_554 . 7_555 yes
Mn O Mn 130.01(7) 2_554 . 8_555 yes
Mn O Mn 130.01(7) 2_554 . 9_555 yes
Mn O Mn 99.98(14) 2_554 . 10_555 yes
Sb O Sb 130.01(7) 2_555 . 3_555 yes
Sb O Sb 99.98(14) 2_555 . 4_554 yes
Sb O Sb 99.98(14) 2_555 . 5_554 yes
Sb O Sb 99.98(14) 2_555 . 7_554 yes
Sb O Sb 130.01(7) 2_555 . 8_555 yes
Sb O Sb 130.01(7) 2_555 . 9_555 yes
Sb O Sb 99.98(14) 2_555 . 10_554 yes
Sb O Sb 99.98(14) 2_555 . 12_554 yes
Mn O Mn 130.01(7) 2_555 . 3_555 yes
Mn O Mn 99.98(14) 2_555 . 4_554 yes
Mn O Mn 99.98(14) 2_555 . 5_554 yes
Mn O Mn 99.98(14) 2_555 . 7_554 yes
Mn O Mn 130.01(7) 2_555 . 8_555 yes
Mn O Mn 130.01(7) 2_555 . 9_555 yes
Mn O Mn 99.98(14) 2_555 . 10_554 yes
Mn O Mn 99.98(14) 2_555 . 12_554 yes
Sb O Sb 130.01(7) 3_555 . 4_554 yes
Sb O Sb 130.01(7) 3_555 . 4_555 yes
Sb O Sb 130.01(7) 3_555 . 5_554 yes
Sb O Sb 130.01(7) 3_555 . 5_555 yes
Sb O Sb 130.01(7) 3_555 . 7_554 yes
Sb O Sb 130.01(7) 3_555 . 7_555 yes
Sb O Sb 130.01(7) 3_555 . 10_554 yes
Sb O Sb 130.01(7) 3_555 . 10_555 yes
Sb O Sb 130.01(7) 3_555 . 12_554 yes
Mn O Mn 130.01(7) 3_555 . 4_554 yes
Mn O Mn 130.01(7) 3_555 . 4_555 yes
Mn O Mn 130.01(7) 3_555 . 5_554 yes
Mn O Mn 130.01(7) 3_555 . 5_555 yes
Mn O Mn 130.01(7) 3_555 . 7_554 yes
Mn O Mn 130.01(7) 3_555 . 7_555 yes
Mn O Mn 130.01(7) 3_555 . 10_554 yes
Mn O Mn 130.01(7) 3_555 . 10_555 yes
Mn O Mn 130.01(7) 3_555 . 12_554 yes
Sb O Sb 99.98(14) 4_554 . 4_555 yes
Sb O Sb 99.98(14) 4_554 . 5_555 yes
Sb O Sb 99.98(14) 4_554 . 7_555 yes
Sb O Sb 130.01(7) 4_554 . 8_555 yes
Sb O Sb 130.01(7) 4_554 . 9_555 yes
Sb O Sb 99.98(14) 4_554 . 10_555 yes
Mn O Mn 99.98(14) 4_554 . 4_555 yes
Mn O Mn 99.98(14) 4_554 . 5_555 yes
Mn O Mn 99.98(14) 4_554 . 7_555 yes
Mn O Mn 130.01(7) 4_554 . 8_555 yes
Mn O Mn 130.01(7) 4_554 . 9_555 yes
Mn O Mn 99.98(14) 4_554 . 10_555 yes
Sb O Sb 99.98(14) 4_555 . 5_554 yes
Sb O Sb 99.98(14) 4_555 . 7_554 yes
Sb O Sb 130.01(7) 4_555 . 8_555 yes
Sb O Sb 130.01(7) 4_555 . 9_555 yes
Sb O Sb 99.98(14) 4_555 . 10_554 yes
Sb O Sb 99.98(14) 4_555 . 12_554 yes
Mn O Mn 99.98(14) 4_555 . 5_554 yes
Mn O Mn 99.98(14) 4_555 . 7_554 yes
Mn O Mn 130.01(7) 4_555 . 8_555 yes
Mn O Mn 130.01(7) 4_555 . 9_555 yes
Mn O Mn 99.98(14) 4_555 . 10_554 yes
Mn O Mn 99.98(14) 4_555 . 12_554 yes
Sb O Sb 99.98(14) 5_554 . 5_555 yes
Sb O Sb 99.98(14) 5_554 . 7_555 yes
Sb O Sb 130.01(7) 5_554 . 8_555 yes
Sb O Sb 130.01(7) 5_554 . 9_555 yes
Sb O Sb 99.98(14) 5_554 . 10_555 yes
Mn O Mn 99.98(14) 5_554 . 5_555 yes
Mn O Mn 99.98(14) 5_554 . 7_555 yes
Mn O Mn 130.01(7) 5_554 . 8_555 yes
Mn O Mn 130.01(7) 5_554 . 9_555 yes
Mn O Mn 99.98(14) 5_554 . 10_555 yes
Sb O Sb 99.98(14) 5_555 . 7_554 yes
Sb O Sb 130.01(7) 5_555 . 8_555 yes
Sb O Sb 130.01(7) 5_555 . 9_555 yes
Sb O Sb 99.98(14) 5_555 . 10_554 yes
Sb O Sb 99.98(14) 5_555 . 12_554 yes
Mn O Mn 99.98(14) 5_555 . 7_554 yes
Mn O Mn 130.01(7) 5_555 . 8_555 yes
Mn O Mn 130.01(7) 5_555 . 9_555 yes
Mn O Mn 99.98(14) 5_555 . 10_554 yes
Mn O Mn 99.98(14) 5_555 . 12_554 yes
Sb O Sb 99.98(14) 7_554 . 7_555 yes
Sb O Sb 130.01(7) 7_554 . 8_555 yes
Sb O Sb 130.01(7) 7_554 . 9_555 yes
Sb O Sb 99.98(14) 7_554 . 10_555 yes
Mn O Mn 99.98(14) 7_554 . 7_555 yes
Mn O Mn 130.01(7) 7_554 . 8_555 yes
Mn O Mn 130.01(7) 7_554 . 9_555 yes
Mn O Mn 99.98(14) 7_554 . 10_555 yes
Sb O Sb 130.01(7) 7_555 . 8_555 yes
Sb O Sb 130.01(7) 7_555 . 9_555 yes
Sb O Sb 99.98(14) 7_555 . 10_554 yes
Sb O Sb 99.98(14) 7_555 . 12_554 yes
Mn O Mn 130.01(7) 7_555 . 8_555 yes
Mn O Mn 130.01(7) 7_555 . 9_555 yes
Mn O Mn 99.98(14) 7_555 . 10_554 yes
Mn O Mn 99.98(14) 7_555 . 12_554 yes
Sb O Sb 130.01(7) 8_555 . 10_554 yes
Sb O Sb 130.01(7) 8_555 . 10_555 yes
Sb O Sb 130.01(7) 8_555 . 12_554 yes
Mn O Mn 130.01(7) 8_555 . 10_554 yes
Mn O Mn 130.01(7) 8_555 . 10_555 yes
Mn O Mn 130.01(7) 8_555 . 12_554 yes
Sb O Sb 130.01(7) 9_555 . 10_554 yes
Sb O Sb 130.01(7) 9_555 . 10_555 yes
Sb O Sb 130.01(7) 9_555 . 12_554 yes
Mn O Mn 130.01(7) 9_555 . 10_554 yes
Mn O Mn 130.01(7) 9_555 . 10_555 yes
Mn O Mn 130.01(7) 9_555 . 12_554 yes
Sb O Sb 99.98(14) 10_554 . 10_555 yes
Mn O Mn 99.98(14) 10_554 . 10_555 yes
Sb O Sb 99.98(14) 10_555 . 12_554 yes
Mn O Mn 99.98(14) 10_555 . 12_554 yes

loop_
_geom_bond_atom_site_label_1
_geom_bond_atom_site_label_2
_geom_bond_distance
_geom_bond_site_symmetry_1
_geom_bond_site_symmetry_2
_geom_bond_publ_flag
Sb O 2.018(3) . . yes
Sb O 2.041(2) . 2_544 yes
Sb O 2.041(2) . 2_545 yes
Sb O 2.018(3) . 3_555 yes
Sb O 2.041(2) . 4_454 yes
Sb O 2.041(2) . 4_455 yes
Mn O 2.018(3) . . yes
Mn O 2.041(2) . 2_544 yes
Mn O 2.041(2) . 2_545 yes
Mn O 2.018(3) . 3_555 yes
Mn O 2.041(2) . 4_454 yes
Mn O 2.041(2) . 4_455 yes
